data_7702295
loop_
_publ_author_name
'Inamur Rahaman Laskar'
'Golam Mostafa'
'Tapas Kumar Maji'
'Debasis Das'
'Alan J. Welch'
'Nirmalendu Ray Chaudhuri'

_publ_section_title
;
 Flexibility in co-ordinative behaviour of
 N-(3-hydroxypropyl)ethane-1,2-diamine toward cadmium(ii) halides:
 syntheses, crystal structures and solid state thermal studies
;
_journal_name_full 'Journal of the Chemical Society, Dalton Transactions'
_journal_page_first 1066
_journal_page_last 1071
_journal_paper_doi 10.1039/B105984J
_journal_year 2002
_chemical_formula_moiety 'C5 H14 Cd I2 N2 O'
_chemical_formula_sum 'C5 H14 Cd I2 N2 O'
_chemical_formula_weight 484.38
_space_group_IT_number 15
_space_group_name_Hall '-C 2yc'
_space_group_name_H-M_alt 'C 1 2/c 1'
_symmetry_cell_setting monoclinic
_symmetry_space_group_name_H-M 'C 1 2/c 1'
_atom_sites_solution_hydrogens geom
_atom_sites_solution_primary direct
_atom_sites_solution_secondary difmap
_cell_angle_alpha 90.00
_cell_angle_beta 94.510(10)
_cell_angle_gamma 90.00
_cell_formula_units_Z 8
_cell_length_a 14.0470(10)
_cell_length_b 10.6900(10)
_cell_length_c 15.965(3)
_cell_measurement_reflns_used 32
_cell_measurement_temperature 293(2)
_cell_measurement_theta_max 20
_cell_measurement_theta_min 10
_cell_volume 2389.9(5)
_computing_molecular_graphics 'ZORTEP (Zsolnai, 1994)'
_computing_publication_material 'Platon 99 (Spek, 1999)'
_computing_structure_refinement 'SHELXL-93 (Sheldrick, 1993)'
_computing_structure_solution 'SHELXS-86 (Sheldrick, 1990)'
_diffrn_ambient_temperature 293(2)
_diffrn_measured_fraction_theta_full 1.00
_diffrn_measured_fraction_theta_max 1.00
_diffrn_measurement_device 'Siemens P4 diffracometer'
_diffrn_measurement_method \w-2\q
_diffrn_radiation_monochromator graphite
_diffrn_radiation_source 'fine-focus sealed tube'
_diffrn_radiation_type MoK\a
_diffrn_radiation_wavelength 0.71073
_diffrn_reflns_av_R_equivalents 0.0285
_diffrn_reflns_av_sigmaI/netI 0.0451
_diffrn_reflns_limit_h_max 16
_diffrn_reflns_limit_h_min -1
_diffrn_reflns_limit_k_max 12
_diffrn_reflns_limit_k_min -1
_diffrn_reflns_limit_l_max 18
_diffrn_reflns_limit_l_min -18
_diffrn_reflns_number 2671
_diffrn_reflns_theta_full 25.00
_diffrn_reflns_theta_max 25.00
_diffrn_reflns_theta_min 2.40
_diffrn_standards_interval_count 100
_diffrn_standards_number 3
_exptl_absorpt_coefficient_mu 6.955
_exptl_absorpt_correction_T_max .877
_exptl_absorpt_correction_T_min .516
_exptl_absorpt_correction_type psi-scan
_exptl_absorpt_process_details '(North, Phillips & Mathews, 1968)'
_exptl_crystal_density_diffrn 2.692
_exptl_crystal_description paralleopiped
_exptl_crystal_F_000 1760
_exptl_crystal_size_max 0.35
_exptl_crystal_size_mid 0.27
_exptl_crystal_size_min 0.22
_refine_diff_density_max 0.751
_refine_diff_density_min -0.666
_refine_diff_density_rms 0.151
_refine_ls_extinction_coef 0.00126(7)
_refine_ls_extinction_expression Fc^*^=kFc[1+0.001xFc^2^\l^3^/sin(2\q)]^-1/4^
_refine_ls_extinction_method SHELXL
_refine_ls_goodness_of_fit_all 1.035
_refine_ls_goodness_of_fit_obs 1.075
_refine_ls_matrix_type full
_refine_ls_number_parameters 103
_refine_ls_number_reflns 2113
_refine_ls_number_restraints 0
_refine_ls_restrained_S_all 1.035
_refine_ls_restrained_S_obs 1.075
_refine_ls_R_factor_all 0.0609
_refine_ls_R_factor_obs 0.0394
_refine_ls_shift/esd_max -0.002
_refine_ls_shift/esd_mean 0.000
_refine_ls_structure_factor_coef Fsqd
_refine_ls_weighting_details 'w=1/[\s^2^(Fo^2^)+(0.0389P)^2^+0.0000P] where P=(Fo^2^+2Fc^2^)/3'
_refine_ls_weighting_scheme calc
_refine_ls_wR_factor_all 0.0887
_refine_ls_wR_factor_obs 0.0800
_reflns_number_observed 1613
_reflns_number_total 2113
_reflns_observed_criterion >2sigma(I)
_cod_data_source_file b105984j.cif
_cod_data_source_block complex3
_cod_depositor_comments
;
The following automatic conversions were performed:

data item '_refine_ls_weighting_scheme' value 'calc
w=1/[\s^2^(Fo^2^)+(0.0389P)^2^+0.0000P] where P=(Fo^2^+2Fc^2^)/3' was
changed to 'calc'. A new data item '_refine_ls_weighting_details' was
created with the value set to
'w=1/[\s^2^(Fo^2^)+(0.0389P)^2^+0.0000P] where P=(Fo^2^+2Fc^2^)/3'.

Automatic conversion script
Id: cif_fix_values 6909 2019-04-08 15:41:33Z antanas 
;
_cod_original_sg_symbol_H-M 'C 2/c'
_cod_database_code 7702295

loop_
_symmetry_equiv_pos_as_xyz
'x, y, z'
'-x, y, -z+1/2'
'x+1/2, y+1/2, z'
'-x+1/2, y+1/2, -z+1/2'
'-x, -y, -z'
'x, -y, z-1/2'
'-x+1/2, -y+1/2, -z'
'x+1/2, -y+1/2, z-1/2'

loop_
_atom_site_aniso_label
_atom_site_aniso_U_11
_atom_site_aniso_U_22
_atom_site_aniso_U_33
_atom_site_aniso_U_23
_atom_site_aniso_U_13
_atom_site_aniso_U_12
I2 0.0621(4) 0.0587(4) 0.0515(4) -0.0018(3) 0.0171(3) 0.0138(3)
Cd2 0.0441(5) 0.0476(5) 0.0363(5) 0.000 0.0070(4) 0.000
I1 0.0486(4) 0.0671(4) 0.0435(3) 0.0128(3) 0.0086(3) 0.0131(3)
Cd1 0.0445(6) 0.0568(6) 0.0818(8) -0.0270(6) -0.0196(6) 0.0135(5)
N1 0.055(5) 0.044(4) 0.059(5) 0.000(4) 0.008(4) 0.015(4)
N2 0.048(5) 0.054(5) 0.038(4) 0.002(3) -0.002(3) -0.001(4)
C1 0.181(19) 0.081(11) 0.318(28) -0.109(15) -0.169(20) 0.069(12)
C2 0.110(12) 0.083(10) 0.111(11) -0.044(8) -0.055(10) 0.026(9)
C3 0.049(6) 0.090(8) 0.042(5) 0.004(5) 0.001(5) -0.002(6)
C4 0.054(6) 0.079(8) 0.060(6) -0.005(6) -0.002(5) -0.002(6)
C5 0.072(8) 0.079(8) 0.058(6) 0.005(6) 0.013(6) 0.024(7)
O 0.095(7) 0.066(5) 0.155(9) 0.004(6) 0.046(7) -0.002(5)

loop_
_atom_site_label
_atom_site_type_symbol
_atom_site_fract_x
_atom_site_fract_y
_atom_site_fract_z
_atom_site_U_iso_or_equiv
_atom_site_thermal_displace_type
_atom_site_occupancy
_atom_site_calc_flag
_atom_site_refinement_flags
_atom_site_disorder_group
I2 I -0.10274(5) 0.39073(7) 0.35959(4) 0.0567(2) Uani 1 d . .
Cd2 Cd 0.0000 0.25815(9) 0.2500 0.0425(3) Uani 1 d S .
I1 I 0.12082(5) 0.09740(6) 0.34749(4) 0.0528(2) Uani 1 d . .
Cd1 Cd 0.0000 0.0000 0.5000 0.0623(4) Uani 1 d S .
N1 N -0.0018(6) -0.1972(7) 0.4523(5) 0.053(2) Uani 1 d . .
H1A H 0.0495(6) -0.2116(7) 0.4233(5) 0.063 Uiso 1 calc R .
H1B H -0.0009(6) -0.2515(7) 0.4954(5) 0.063 Uiso 1 calc R .
N2 N -0.1424(5) -0.0029(7) 0.4058(5) 0.047(2) Uani 1 d . .
H2 H -0.1346(5) 0.0544(7) 0.3648(5) 0.056 Uiso 1 calc R .
C1 C -0.0887(14) -0.2122(14) 0.3981(15) 0.203(13) Uani 1 d . .
H1C H -0.0710(14) -0.2614(14) 0.3507(15) 0.244 Uiso 1 calc R .
H1D H -0.1298(14) -0.2654(14) 0.4289(15) 0.244 Uiso 1 calc R .
C2 C -0.1418(11) -0.1266(12) 0.3671(9) 0.105(6) Uani 1 d . .
H2A H -0.2068(11) -0.1578(12) 0.3644(9) 0.126 Uiso 1 calc R .
H2B H -0.1259(11) -0.1149(12) 0.3096(9) 0.126 Uiso 1 calc R .
C3 C -0.2295(7) 0.0313(11) 0.4463(6) 0.061(3) Uani 1 d . .
H3A H -0.2214(7) 0.1152(11) 0.4687(6) 0.073 Uiso 1 calc R .
H3B H -0.2355(7) -0.0246(11) 0.4934(6) 0.073 Uiso 1 calc R .
C4 C -0.3221(8) 0.0272(11) 0.3911(6) 0.065(3) Uani 1 d . .
H4A H -0.3748(8) 0.0347(11) 0.4265(6) 0.078 Uiso 1 calc R .
H4B H -0.3273(8) -0.0538(11) 0.3638(6) 0.078 Uiso 1 calc R .
C5 C -0.3323(9) 0.1288(11) 0.3236(7) 0.069(3) Uani 1 d . .
H5A H -0.2784(9) 0.1247(11) 0.2893(7) 0.083 Uiso 1 calc R .
H5B H -0.3899(9) 0.1137(11) 0.2873(7) 0.083 Uiso 1 calc R .
O O -0.3368(7) 0.2492(8) 0.3591(6) 0.104(3) Uani 1 d . .
H H -0.2986(7) 0.2954(8) 0.3381(6) 0.124 Uiso 1 calc R .

loop_
_atom_type_symbol
_atom_type_description
_atom_type_scat_dispersion_real
_atom_type_scat_dispersion_imag
_atom_type_scat_source
Cd Cd -0.8075 1.2024 'International Tables Vol C Tables 4.2.6.8 and 6.1.1.4'
I I -0.4742 1.8119 'International Tables Vol C Tables 4.2.6.8 and 6.1.1.4'
N N 0.0061 0.0033 'International Tables Vol C Tables 4.2.6.8 and 6.1.1.4'
C C 0.0033 0.0016 'International Tables Vol C Tables 4.2.6.8 and 6.1.1.4'
O O 0.0106 0.0060 'International Tables Vol C Tables 4.2.6.8 and 6.1.1.4'
H H 0.0000 0.0000 'International Tables Vol C Tables 4.2.6.8 and 6.1.1.4'

loop_
_geom_angle_atom_site_label_1
_geom_angle_atom_site_label_2
_geom_angle_atom_site_label_3
_geom_angle
_geom_angle_site_symmetry_1
_geom_angle_site_symmetry_3
I2 Cd2 I2 117.90(4) 2 .
I2 Cd2 I1 106.76(2) 2 2
I2 Cd2 I1 110.17(2) . 2
I2 Cd2 I1 110.17(2) 2 .
I2 Cd2 I1 106.76(2) . .
I1 Cd2 I1 104.28(4) 2 .
Cd2 I1 Cd1 106.50(2) . .
N1 Cd1 N1 180.0 5_556 .
N1 Cd1 N2 102.2(3) 5_556 .
N1 Cd1 N2 77.8(3) . .
N1 Cd1 N2 77.8(3) 5_556 5_556
N1 Cd1 N2 102.2(3) . 5_556
N2 Cd1 N2 180.0 . 5_556
N1 Cd1 I1 92.3(2) 5_556 5_556
N1 Cd1 I1 87.7(2) . 5_556
N2 Cd1 I1 90.4(2) . 5_556
N2 Cd1 I1 89.6(2) 5_556 5_556
N1 Cd1 I1 87.7(2) 5_556 .
N1 Cd1 I1 92.3(2) . .
N2 Cd1 I1 89.6(2) . .
N2 Cd1 I1 90.4(2) 5_556 .
I1 Cd1 I1 180.0 5_556 .
C1 N1 Cd1 107.1(7) . .
C2 N2 C3 116.3(10) . .
C2 N2 Cd1 104.1(6) . .
C3 N2 Cd1 113.7(5) . .
C2 C1 N1 126.9(13) . .
C1 C2 N2 121.0(12) . .
N2 C3 C4 116.3(8) . .
C3 C4 C5 114.8(10) . .
O C5 C4 111.7(10) . .

loop_
_geom_bond_atom_site_label_1
_geom_bond_atom_site_label_2
_geom_bond_distance
_geom_bond_site_symmetry_2
I2 Cd2 2.7477(8) .
Cd2 I2 2.7477(8) 2
Cd2 I1 2.8000(9) 2
Cd2 I1 2.8000(9) .
I1 Cd1 3.2470(7) .
Cd1 N1 2.241(7) 5_556
Cd1 N1 2.241(7) .
Cd1 N2 2.406(7) .
Cd1 N2 2.406(7) 5_556
Cd1 I1 3.2470(7) 5_556
N1 C1 1.45(2) .
N2 C2 1.460(13) .
N2 C3 1.474(12) .
C1 C2 1.26(2) .
C3 C4 1.512(13) .
C4 C5 1.529(14) .
C5 O 1.410(13) .
